data_2213159
loop_
_publ_author_name
'K. N. Vennila'
'D. Gayathri'
'D. Velmurugan'
'K. Ravikumar'
'M. Poornachandran'

_publ_section_title
(3a<i>R</i>,6<i>S</i>,6a<i>R</i>)-6-Benzyl-1-(4-bromophenyl)-5-tosyl-<i>cis</i>-perhydropyrrolo[3,4-<i>b</i>]pyrrole
_journal_coeditor_code BT2311
_journal_issue 5
_journal_name_full 'Acta Crystallographica Section E'
_journal_page_first o2228
_journal_page_last o2229
_journal_paper_doi 10.1107/S1600536807016194
_journal_volume 63
_journal_year 2007
_chemical_formula_iupac 'C26 H27 Br N2 O2 S'
_chemical_formula_moiety 'C26 H27 Br N2 O2 S'
_chemical_formula_sum 'C26 H27 Br N2 O2 S'
_chemical_formula_weight 511.47
_chemical_name_systematic
;
(3aR,6S,6aR)-6-Benzyl-1-(4-bromophenyl)-5-tosyl-cis-
perhydropyrrolo[3,4-b]pyrrole
;
_space_group_IT_number 19
_symmetry_cell_setting orthorhombic
_symmetry_space_group_name_Hall 'P 2ac 2ab'
_symmetry_space_group_name_H-M 'P 21 21 21'
_atom_sites_solution_hydrogens geom
_atom_sites_solution_primary direct
_atom_sites_solution_secondary difmap
_audit_creation_method SHELXL-97
_cell_angle_alpha 90.00
_cell_angle_beta 90.00
_cell_angle_gamma 90.00
_cell_formula_units_Z 4
_cell_length_a 20.9376(11)
_cell_length_b 10.5821(6)
_cell_length_c 11.0154(6)
_cell_measurement_reflns_used 5499
_cell_measurement_temperature 293(2)
_cell_measurement_theta_max 27.99
_cell_measurement_theta_min 1.95
_cell_volume 2440.6(2)
_computing_cell_refinement 'SAINT (Bruker, 2001)'
_computing_data_collection 'SMART (Bruker, 2001)'
_computing_data_reduction SAINT
_computing_molecular_graphics 'PLATON (Spek, 2003)'
_computing_publication_material 'SHELXL97 and PARST (Nardelli, 1995)'
_computing_structure_refinement 'SHELXL97 (Sheldrick, 1997)'
_computing_structure_solution 'SHELXS97 (Sheldrick, 1997)'
_diffrn_ambient_temperature 293(2)
_diffrn_measured_fraction_theta_full 0.967
_diffrn_measured_fraction_theta_max 0.967
_diffrn_measurement_device_type 'Bruker SMART APEX CCD area-detector'
_diffrn_measurement_method \w
_diffrn_radiation_monochromator graphite
_diffrn_radiation_source 'fine-focus sealed tube'
_diffrn_radiation_type MoK\a
_diffrn_radiation_wavelength 0.71073
_diffrn_reflns_av_R_equivalents 0.0303
_diffrn_reflns_av_sigmaI/netI 0.0356
_diffrn_reflns_limit_h_max 25
_diffrn_reflns_limit_h_min -26
_diffrn_reflns_limit_k_max 13
_diffrn_reflns_limit_k_min -13
_diffrn_reflns_limit_l_max 14
_diffrn_reflns_limit_l_min -14
_diffrn_reflns_number 20524
_diffrn_reflns_theta_full 27.99
_diffrn_reflns_theta_max 27.99
_diffrn_reflns_theta_min 1.95
_diffrn_standards_number 0
_exptl_absorpt_coefficient_mu 1.795
_exptl_absorpt_correction_type none
_exptl_crystal_colour pink
_exptl_crystal_density_diffrn 1.392
_exptl_crystal_density_method 'not measured'
_exptl_crystal_description block
_exptl_crystal_F_000 1056
_exptl_crystal_size_max 0.24
_exptl_crystal_size_mid 0.23
_exptl_crystal_size_min 0.21
_refine_diff_density_max 0.796
_refine_diff_density_min -0.666
_refine_ls_abs_structure_details 'Flack (1983), 2297 Friedel pairs'
_refine_ls_abs_structure_Flack 0.031(13)
_refine_ls_extinction_method none
_refine_ls_goodness_of_fit_ref 1.073
_refine_ls_hydrogen_treatment constr
_refine_ls_matrix_type full
_refine_ls_number_parameters 289
_refine_ls_number_reflns 5499
_refine_ls_number_restraints 0
_refine_ls_restrained_S_all 1.073
_refine_ls_R_factor_all 0.0709
_refine_ls_R_factor_gt 0.0479
_refine_ls_shift/su_max 0.015
_refine_ls_shift/su_mean 0.002
_refine_ls_structure_factor_coef Fsqd
_refine_ls_weighting_details 'calc w=1/[\s^2^(Fo^2^)+(0.0922P)^2^] where P=(Fo^2^+2Fc^2^)/3'
_refine_ls_weighting_scheme calc
_refine_ls_wR_factor_gt 0.1418
_refine_ls_wR_factor_ref 0.1529
_reflns_number_gt 3825
_reflns_number_total 5499
_reflns_threshold_expression I>2\s(I)
_cod_data_source_file bt2311.cif
_cod_data_source_block I
_cod_database_code 2213159
_cod_database_fobs_code 2213159

loop_
_symmetry_equiv_pos_as_xyz
'x, y, z'
'-x+1/2, -y, z+1/2'
'-x, y+1/2, -z+1/2'
'x+1/2, -y+1/2, -z'

loop_
_atom_site_type_symbol
_atom_site_label
_atom_site_fract_x
_atom_site_fract_y
_atom_site_fract_z
_atom_site_U_iso_or_equiv
_atom_site_adp_type
_atom_site_calc_flag
_atom_site_refinement_flags
_atom_site_occupancy
Br Br1 0.75538(4) 0.82111(7) 1.17057(5) 0.1300(3) Uani d . 1
S S1 0.57403(4) 0.54068(8) 0.53884(8) 0.0553(2) Uani d . 1
C C14 0.79794(14) 0.6280(3) 0.5415(3) 0.0505(7) Uani d . 1
C C4 0.68041(13) 0.6773(3) 0.5432(3) 0.0494(7) Uani d . 1
H H4 0.6803 0.6413 0.6252 0.059 Uiso calc R 1
C C13 0.73591(14) 0.6222(3) 0.4707(3) 0.0552(7) Uani d . 1
H H13A 0.7265 0.5349 0.4504 0.066 Uiso calc R 1
H H13B 0.7407 0.6688 0.3955 0.066 Uiso calc R 1
O O1 0.51641(11) 0.5418(3) 0.4697(3) 0.0734(7) Uani d . 1
N N2 0.65003(14) 0.8727(3) 0.6608(4) 0.0717(9) Uani d . 1
C C3 0.68214(15) 0.8224(3) 0.5513(4) 0.0607(8) Uani d . 1
H H3 0.7257 0.8551 0.5434 0.073 Uiso calc R 1
C C19 0.80837(16) 0.5432(4) 0.6347(3) 0.0604(8) Uani d . 1
H H19 0.7783 0.4807 0.6505 0.073 Uiso calc R 1
C C25 0.50878(15) 0.6728(3) 0.7116(3) 0.0568(8) Uani d . 1
H H25 0.4840 0.7040 0.6483 0.068 Uiso calc R 1
C C22 0.5806(2) 0.5802(4) 0.8994(4) 0.0707(10) Uani d . 1
H H22 0.6048 0.5488 0.9633 0.085 Uiso calc R 1
C C20 0.55556(14) 0.5858(3) 0.6887(3) 0.0533(8) Uani d . 1
N N1 0.61926(12) 0.6507(3) 0.4835(3) 0.0539(6) Uani d . 1
C C21 0.59194(16) 0.5371(4) 0.7839(4) 0.0626(9) Uani d . 1
H H21 0.6233 0.4766 0.7694 0.075 Uiso calc R 1
O O2 0.61163(11) 0.4295(2) 0.5452(3) 0.0667(7) Uani d . 1
C C11 0.7553(2) 0.7845(4) 0.9143(4) 0.0756(11) Uani d . 1
H H11 0.7932 0.7406 0.9276 0.091 Uiso calc R 1
C C7 0.67395(19) 0.8620(4) 0.7745(4) 0.0681(10) Uani d . 1
C C12 0.73077(18) 0.7980(4) 0.7982(4) 0.0665(10) Uani d . 1
H H12 0.7531 0.7630 0.7334 0.080 Uiso calc R 1
C C23 0.53404(18) 0.6690(4) 0.9229(3) 0.0630(9) Uani d . 1
C C10 0.7219(3) 0.8382(5) 1.0101(4) 0.0827(13) Uani d . 1
C C2 0.63917(18) 0.8690(4) 0.4488(4) 0.0754(11) Uani d . 1
H H2 0.6635 0.8826 0.3739 0.091 Uiso calc R 1
C C15 0.84330(16) 0.7203(4) 0.5205(4) 0.0642(9) Uani d . 1
H H15 0.8373 0.7778 0.4577 0.077 Uiso calc R 1
C C24 0.49855(17) 0.7137(3) 0.8279(4) 0.0633(9) Uani d . 1
H H24 0.4668 0.7731 0.8427 0.076 Uiso calc R 1
C C26 0.5224(2) 0.7165(4) 1.0522(4) 0.0867(13) Uani d . 1
H H26A 0.4773 0.7236 1.0664 0.130 Uiso calc R 1
H H26B 0.5421 0.7978 1.0623 0.130 Uiso calc R 1
H H26C 0.5405 0.6580 1.1092 0.130 Uiso calc R 1
C C18 0.8633(2) 0.5503(5) 0.7054(4) 0.0795(12) Uani d . 1
H H18 0.8704 0.4912 0.7664 0.095 Uiso calc R 1
C C1 0.58973(18) 0.7668(4) 0.4326(4) 0.0728(10) Uani d . 1
H H1A 0.5508 0.7878 0.4760 0.087 Uiso calc R 1
H H1B 0.5796 0.7554 0.3474 0.087 Uiso calc R 1
C C9 0.6669(3) 0.9047(5) 0.9909(5) 0.0971(17) Uani d . 1
H H9 0.6456 0.9421 1.0557 0.117 Uiso calc R 1
C C8 0.6435(2) 0.9155(4) 0.8765(5) 0.0862(15) Uani d . 1
H H8 0.6058 0.9602 0.8649 0.103 Uiso calc R 1
C C16 0.89730(18) 0.7280(5) 0.5915(5) 0.0827(13) Uani d . 1
H H16 0.9275 0.7904 0.5760 0.099 Uiso calc R 1
C C5 0.6119(2) 0.9922(4) 0.4971(6) 0.0924(17) Uani d . 1
H H5A 0.6414 1.0616 0.4835 0.111 Uiso calc R 1
H H5B 0.5715 1.0118 0.4584 0.111 Uiso calc R 1
C C6 0.6031(2) 0.9684(4) 0.6294(6) 0.0900(15) Uani d . 1
H H6A 0.6104 1.0451 0.6756 0.108 Uiso calc R 1
H H6B 0.5603 0.9383 0.6458 0.108 Uiso calc R 1
C C17 0.9069(2) 0.6440(7) 0.6852(4) 0.0962(17) Uani d . 1
H H17 0.9428 0.6510 0.7344 0.115 Uiso calc R 1

loop_
_atom_site_aniso_label
_atom_site_aniso_U_11
_atom_site_aniso_U_22
_atom_site_aniso_U_33
_atom_site_aniso_U_12
_atom_site_aniso_U_13
_atom_site_aniso_U_23
Br1 0.2020(7) 0.1285(5) 0.0594(3) -0.0609(5) 0.0244(3) -0.0152(3)
S1 0.0482(4) 0.0588(5) 0.0588(5) -0.0019(4) -0.0006(4) -0.0057(4)
C14 0.0462(15) 0.0574(18) 0.0478(16) 0.0073(13) 0.0092(13) -0.0030(15)
C4 0.0445(14) 0.0548(16) 0.0488(16) 0.0036(13) 0.0045(13) -0.0008(15)
C13 0.0517(16) 0.0679(19) 0.0461(16) 0.0080(15) 0.0029(14) -0.0012(15)
O1 0.0536(13) 0.0898(18) 0.0766(17) -0.0097(12) -0.0085(12) -0.0154(16)
N2 0.0566(17) 0.0606(18) 0.098(3) 0.0093(14) 0.0178(17) -0.0109(18)
C3 0.0466(15) 0.0568(18) 0.079(2) 0.0019(15) 0.0108(16) 0.0012(19)
C19 0.0610(19) 0.073(2) 0.0473(18) 0.0030(17) 0.0080(15) 0.0067(17)
C25 0.0488(16) 0.0601(19) 0.062(2) 0.0031(16) 0.0024(14) 0.0063(17)
C22 0.076(2) 0.079(3) 0.057(2) 0.002(2) -0.0033(18) 0.0122(19)
C20 0.0468(16) 0.0541(18) 0.059(2) -0.0053(14) 0.0019(14) 0.0006(15)
N1 0.0489(13) 0.0639(16) 0.0489(14) 0.0050(12) 0.0020(11) 0.0017(12)
C21 0.0587(18) 0.065(2) 0.064(2) 0.0120(18) 0.0061(16) 0.0046(18)
O2 0.0639(13) 0.0595(14) 0.0767(17) 0.0014(11) 0.0066(13) -0.0103(13)
C11 0.092(3) 0.073(2) 0.062(2) -0.013(2) 0.009(2) -0.0177(18)
C7 0.074(2) 0.053(2) 0.078(3) -0.0109(18) 0.015(2) -0.0192(19)
C12 0.070(2) 0.059(2) 0.070(2) -0.0077(18) 0.0177(18) -0.0185(17)
C23 0.067(2) 0.059(2) 0.063(2) -0.0085(18) 0.0165(17) 0.0013(17)
C10 0.112(3) 0.075(3) 0.061(2) -0.036(3) 0.022(2) -0.018(2)
C2 0.063(2) 0.079(2) 0.084(3) 0.0067(18) 0.015(2) 0.027(2)
C15 0.0577(19) 0.068(2) 0.067(2) 0.0012(17) 0.0166(17) 0.0052(18)
C24 0.0630(19) 0.0539(18) 0.073(2) 0.0058(16) 0.0134(18) 0.0053(17)
C26 0.111(3) 0.083(3) 0.066(3) -0.013(3) 0.020(2) -0.004(2)
C18 0.074(2) 0.117(4) 0.047(2) 0.020(3) -0.0015(18) 0.008(2)
C1 0.068(2) 0.079(3) 0.071(2) 0.0099(19) -0.0113(18) 0.014(2)
C9 0.127(4) 0.083(3) 0.082(4) -0.036(3) 0.051(3) -0.031(3)
C8 0.078(3) 0.067(3) 0.113(4) -0.017(2) 0.044(3) -0.026(2)
C16 0.051(2) 0.099(3) 0.098(4) -0.017(2) 0.012(2) -0.020(3)
C5 0.069(2) 0.065(2) 0.143(5) 0.0083(19) 0.004(3) 0.025(3)
C6 0.065(2) 0.066(2) 0.138(5) 0.010(2) 0.016(3) -0.003(3)
C17 0.060(2) 0.162(5) 0.067(3) 0.005(3) -0.009(2) -0.024(3)

loop_
_atom_type_symbol
_atom_type_description
_atom_type_scat_dispersion_real
_atom_type_scat_dispersion_imag
_atom_type_scat_source
C C 0.0033 0.0016 'International Tables Vol C Tables 4.2.6.8 and 6.1.1.4'
H H 0.0000 0.0000 'International Tables Vol C Tables 4.2.6.8 and 6.1.1.4'
N N 0.0061 0.0033 'International Tables Vol C Tables 4.2.6.8 and 6.1.1.4'
O O 0.0106 0.0060 'International Tables Vol C Tables 4.2.6.8 and 6.1.1.4'
S S 0.1246 0.1234 'International Tables Vol C Tables 4.2.6.8 and 6.1.1.4'
Br Br -0.2901 2.4595 'International Tables Vol C Tables 4.2.6.8 and 6.1.1.4'

loop_
_geom_angle_atom_site_label_1
_geom_angle_atom_site_label_2
_geom_angle_atom_site_label_3
_geom_angle
_geom_angle_publ_flag
O2 S1 O1 120.2(2) .
O2 S1 N1 106.9(2) .
O1 S1 N1 106.7(2) .
O2 S1 C20 107.5(2) .
O1 S1 C20 108.2(2) .
N1 S1 C20 106.6(2) .
C15 C14 C19 118.4(3) ?
C15 C14 C13 122.1(3) ?
C19 C14 C13 119.5(3) ?
N1 C4 C13 110.9(3) ?
N1 C4 C3 103.8(3) ?
C13 C4 C3 113.2(3) ?
N1 C4 H4 109.6 ?
C13 C4 H4 109.6 ?
C3 C4 H4 109.6 ?
C14 C13 C4 111.6(3) ?
C14 C13 H13A 109.3 ?
C4 C13 H13A 109.3 ?
C14 C13 H13B 109.3 ?
C4 C13 H13B 109.3 ?
H13A C13 H13B 108.0 ?
C7 N2 C6 122.0(4) y
C7 N2 C3 123.7(3) y
C6 N2 C3 111.3(4) y
N2 C3 C2 102.7(3) ?
N2 C3 C4 113.3(3) ?
C2 C3 C4 105.4(3) ?
N2 C3 H3 111.7 ?
C2 C3 H3 111.7 ?
C4 C3 H3 111.7 ?
C18 C19 C14 120.8(4) ?
C18 C19 H19 119.6 ?
C14 C19 H19 119.6 ?
C20 C25 C24 119.8(3) ?
C20 C25 H25 120.1 ?
C24 C25 H25 120.1 ?
C23 C22 C21 121.6(4) ?
C23 C22 H22 119.2 ?
C21 C22 H22 119.2 ?
C25 C20 C21 120.1(3) ?
C25 C20 S1 120.8(3) ?
C21 C20 S1 119.0(3) ?
C4 N1 C1 111.9(3) y
C4 N1 S1 118.7(2) y
C1 N1 S1 119.5(2) y
C22 C21 C20 118.6(3) ?
C22 C21 H21 120.7 ?
C20 C21 H21 120.7 ?
C10 C11 C12 118.2(5) ?
C10 C11 H11 120.9 ?
C12 C11 H11 120.9 ?
N2 C7 C12 122.0(3) ?
N2 C7 C8 122.4(4) ?
C12 C7 C8 115.6(5) ?
C11 C12 C7 122.7(4) ?
C11 C12 H12 118.7 ?
C7 C12 H12 118.7 ?
C22 C23 C24 118.5(4) ?
C22 C23 C26 120.7(4) ?
C24 C23 C26 120.8(4) ?
C9 C10 C11 121.2(5) ?
C9 C10 Br1 120.1(4) ?
C11 C10 Br1 118.7(4) ?
C1 C2 C5 113.5(3) ?
C1 C2 C3 105.1(3) ?
C5 C2 C3 103.8(4) ?
C1 C2 H2 111.3 ?
C5 C2 H2 111.3 ?
C3 C2 H2 111.3 ?
C16 C15 C14 120.7(4) ?
C16 C15 H15 119.6 ?
C14 C15 H15 119.6 ?
C23 C24 C25 121.4(3) ?
C23 C24 H24 119.3 ?
C25 C24 H24 119.3 ?
C23 C26 H26A 109.5 ?
C23 C26 H26B 109.5 ?
H26A C26 H26B 109.5 ?
C23 C26 H26C 109.5 ?
H26A C26 H26C 109.5 ?
H26B C26 H26C 109.5 ?
C17 C18 C19 120.0(4) ?
C17 C18 H18 120.0 ?
C19 C18 H18 120.0 ?
N1 C1 C2 105.3(3) ?
N1 C1 H1A 110.7 ?
C2 C1 H1A 110.7 ?
N1 C1 H1B 110.7 ?
C2 C1 H1B 110.7 ?
H1A C1 H1B 108.8 ?
C8 C9 C10 119.4(4) ?
C8 C9 H9 120.3 ?
C10 C9 H9 120.3 ?
C9 C8 C7 122.9(5) ?
C9 C8 H8 118.5 ?
C7 C8 H8 118.5 ?
C15 C16 C17 120.5(4) ?
C15 C16 H16 119.8 ?
C17 C16 H16 119.8 ?
C6 C5 C2 104.1(4) ?
C6 C5 H5A 110.9 ?
C2 C5 H5A 110.9 ?
C6 C5 H5B 110.9 ?
C2 C5 H5B 110.9 ?
H5A C5 H5B 109.0 ?
N2 C6 C5 105.5(4) ?
N2 C6 H6A 110.6 ?
C5 C6 H6A 110.6 ?
N2 C6 H6B 110.6 ?
C5 C6 H6B 110.6 ?
H6A C6 H6B 108.8 ?
C18 C17 C16 119.6(4) ?
C18 C17 H17 120.2 ?
C16 C17 H17 120.2 ?

loop_
_geom_bond_atom_site_label_1
_geom_bond_atom_site_label_2
_geom_bond_distance
Br1 C10 1.910(5)
S1 O2 1.418(3)
S1 O1 1.427(3)
S1 N1 1.619(3)
S1 C20 1.762(4)
C14 C15 1.382(5)
C14 C19 1.381(5)
C14 C13 1.516(4)
C4 N1 1.467(4)
C4 C13 1.526(4)
C4 C3 1.538(5)
C4 H4 0.9800
C13 H13A 0.9700
C13 H13B 0.9700
N2 C7 1.354(6)
N2 C6 1.452(6)
N2 C3 1.479(5)
C3 C2 1.526(6)
C3 H3 0.9800
C19 C18 1.391(5)
C19 H19 0.9300
C25 C20 1.367(5)
C25 C24 1.370(5)
C25 H25 0.9300
C22 C23 1.378(6)
C22 C21 1.373(6)
C22 H22 0.9300
C20 C21 1.395(5)
N1 C1 1.485(5)
C21 H21 0.9300
C11 C10 1.388(6)
C11 C12 1.386(6)
C11 H11 0.9300
C7 C12 1.393(5)
C7 C8 1.411(6)
C12 H12 0.9300
C23 C24 1.367(6)
C23 C26 1.531(6)
C10 C9 1.367(8)
C2 C1 1.507(6)
C2 C5 1.519(7)
C2 H2 0.9800
C15 C16 1.377(6)
C15 H15 0.9300
C24 H24 0.9300
C26 H26A 0.9600
C26 H26B 0.9600
C26 H26C 0.9600
C18 C17 1.366(8)
C18 H18 0.9300
C1 H1A 0.9700
C1 H1B 0.9700
C9 C8 1.356(8)
C9 H9 0.9300
C8 H8 0.9300
C16 C17 1.378(8)
C16 H16 0.9300
C5 C6 1.490(8)
C5 H5A 0.9700
C5 H5B 0.9700
C6 H6A 0.9700
C6 H6B 0.9700
C17 H17 0.9300

loop_
_geom_torsion_atom_site_label_1
_geom_torsion_atom_site_label_2
_geom_torsion_atom_site_label_3
_geom_torsion_atom_site_label_4
_geom_torsion
C15 C14 C13 C4 -100.6(4)
C19 C14 C13 C4 75.6(4)
N1 C4 C13 C14 -169.8(3)
C3 C4 C13 C14 74.0(4)
C7 N2 C3 C2 -175.3(4)
C6 N2 C3 C2 -14.5(4)
C7 N2 C3 C4 71.6(4)
C6 N2 C3 C4 -127.6(3)
N1 C4 C3 N2 86.4(4)
C13 C4 C3 N2 -153.3(3)
N1 C4 C3 C2 -25.1(3)
C13 C4 C3 C2 95.2(3)
C15 C14 C19 C18 -0.3(5)
C13 C14 C19 C18 -176.7(3)
C24 C25 C20 C21 1.3(5)
C24 C25 C20 S1 -175.0(3)
O2 S1 C20 C25 -165.6(3)
O1 S1 C20 C25 -34.4(3)
N1 S1 C20 C25 80.1(3)
O2 S1 C20 C21 18.1(3)
O1 S1 C20 C21 149.3(3)
N1 S1 C20 C21 -96.2(3)
C13 C4 N1 C1 -110.5(3)
C3 C4 N1 C1 11.4(4)
C13 C4 N1 S1 103.8(3)
C3 C4 N1 S1 -134.3(2)
O2 S1 N1 C4 -54.6(3)
O1 S1 N1 C4 175.6(2)
C20 S1 N1 C4 60.2(3)
O2 S1 N1 C1 162.3(3)
O1 S1 N1 C1 32.6(3)
C20 S1 N1 C1 -82.9(3)
C23 C22 C21 C20 0.5(6)
C25 C20 C21 C22 -1.4(5)
S1 C20 C21 C22 175.0(3)
C6 N2 C7 C12 -160.9(3)
C3 N2 C7 C12 -2.1(6)
C6 N2 C7 C8 18.5(6)
C3 N2 C7 C8 177.3(3)
C10 C11 C12 C7 -0.6(6)
N2 C7 C12 C11 -179.0(4)
C8 C7 C12 C11 1.6(5)
C21 C22 C23 C24 0.4(6)
C21 C22 C23 C26 -179.6(4)
C12 C11 C10 C9 -1.1(6)
C12 C11 C10 Br1 -179.7(3)
N2 C3 C2 C1 -89.1(4)
C4 C3 C2 C1 29.8(4)
N2 C3 C2 C5 30.4(4)
C4 C3 C2 C5 149.3(3)
C19 C14 C15 C16 -0.5(5)
C13 C14 C15 C16 175.8(3)
C22 C23 C24 C25 -0.5(5)
C26 C23 C24 C25 179.5(4)
C20 C25 C24 C23 -0.3(5)
C14 C19 C18 C17 1.8(6)
C4 N1 C1 C2 6.9(4)
S1 N1 C1 C2 152.3(3)
C5 C2 C1 N1 -135.3(4)
C3 C2 C1 N1 -22.5(4)
C11 C10 C9 C8 1.7(7)
Br1 C10 C9 C8 -179.7(3)
C10 C9 C8 C7 -0.7(7)
N2 C7 C8 C9 179.6(4)
C12 C7 C8 C9 -1.0(6)
C14 C15 C16 C17 -0.3(6)
C1 C2 C5 C6 77.8(5)
C3 C2 C5 C6 -35.8(4)
C7 N2 C6 C5 153.5(4)
C3 N2 C6 C5 -7.7(5)
C2 C5 C6 N2 26.8(5)
C19 C18 C17 C16 -2.6(7)
C15 C16 C17 C18 1.8(7)

loop_
_cod_related_entry_id
_cod_related_entry_database
_cod_related_entry_code
1 ChemSpider 21185211
